data_2311166
loop_
_publ_author_name
'Celikesir, Sevim T\"urktekin'
'Akkurt, Mehmet'
'Ust\"unda\(g, G\"ok\,ce Cihan'
'Capan, G\"ultaze'
'B\"uy\"ukg\"ung\"or, Orhan'

_publ_section_title
;
 5-Fluoro-N'-(4-methyl-cyclo-hexyl-idene)-3-phenyl-1H-indole-2-carbohydrazide.
;
_journal_coeditor_code SJ5341
_journal_issue 'Pt 8'
_journal_name_full 'Acta crystallographica. Section E, Structure reports online'
_journal_page_first o1211
_journal_page_last 2
_journal_paper_doi 10.1107/S1600536813018436
_journal_volume 69
_journal_year 2013
_chemical_formula_iupac 'C22 H22 F N3 O'
_chemical_formula_moiety 'C22 H22 F N3 O'
_chemical_formula_sum 'C22 H22 F N3 O'
_chemical_formula_weight 363.43
_chemical_name_systematic 5-Fluoro-<i>N</i>'-(4-methylcyclohexylidene)-3-phenyl-1<i>H</i>-indole-2-carbohydrazide
_space_group_IT_number 2
_space_group_name_Hall '-P 1'
_space_group_name_H-M_alt 'P -1'
_symmetry_cell_setting triclinic
_symmetry_space_group_name_Hall '-P 1'
_symmetry_space_group_name_H-M 'P -1'
_atom_sites_solution_hydrogens mixed
_cell_angle_alpha 112.967(4)
_cell_angle_beta 95.936(4)
_cell_angle_gamma 111.385(4)
_cell_formula_units_Z 4
_cell_length_a 11.6630(6)
_cell_length_b 13.5320(7)
_cell_length_c 14.7754(8)
_cell_measurement_reflns_used 35686
_cell_measurement_temperature 296(2)
_cell_measurement_theta_max 28.02
_cell_measurement_theta_min 1.96
_cell_volume 1915.4(2)
_computing_cell_refinement 'X-AREA (Stoe & Cie, 2002)'
_computing_data_collection 'X-AREA (Stoe & Cie, 2002)'
_computing_data_reduction 'X-RED32 (Stoe & Cie, 2002)'
_computing_molecular_graphics 'ORTEP-3 for Windows (Farrugia, 2012)'
_computing_publication_material 'WinGX (Farrugia, 2012)'
_computing_structure_refinement 'SHELXL97 (Sheldrick, 2008)'
_computing_structure_solution 'SHELXS97 (Sheldrick, 2008)'
_diffrn_ambient_temperature 296(2)
_diffrn_detector_area_resol_mean 6.67
_diffrn_measured_fraction_theta_full 0.997
_diffrn_measured_fraction_theta_max 1.00
_diffrn_measurement_device '2-circle goniometer'
_diffrn_measurement_device_type 'Stoe IPDS 2'
_diffrn_measurement_method '\w scans'
_diffrn_radiation_monochromator 'plane graphite'
_diffrn_radiation_type 'Mo K\a'
_diffrn_radiation_wavelength 0.71073
_diffrn_reflns_av_R_equivalents 0.0584
_diffrn_reflns_av_sigmaI/netI 0.0511
_diffrn_reflns_limit_h_max 15
_diffrn_reflns_limit_h_min -15
_diffrn_reflns_limit_k_max 17
_diffrn_reflns_limit_k_min -17
_diffrn_reflns_limit_l_max 19
_diffrn_reflns_limit_l_min -19
_diffrn_reflns_number 26097
_diffrn_reflns_reduction_process
;
;
_diffrn_reflns_theta_full 25.24
_diffrn_reflns_theta_max 27.62
_diffrn_reflns_theta_min 1.96
_exptl_absorpt_coefficient_mu 0.086
_exptl_absorpt_correction_T_max 0.972
_exptl_absorpt_correction_T_min 0.948
_exptl_absorpt_correction_type integration
_exptl_absorpt_process_details '(X-RED32; Stoe & Cie, 2002)'
_exptl_crystal_colour colourless
_exptl_crystal_density_diffrn 1.260
_exptl_crystal_density_method 'Not Measured'
_exptl_crystal_description prism
_exptl_crystal_F_000 768
_exptl_crystal_size_max 0.680
_exptl_crystal_size_mid 0.520
_exptl_crystal_size_min 0.330
_refine_diff_density_max 0.420
_refine_diff_density_min -0.369
_refine_ls_extinction_method none
_refine_ls_goodness_of_fit_ref 1.025
_refine_ls_hydrogen_treatment mixed
_refine_ls_matrix_type full
_refine_ls_number_parameters 496
_refine_ls_number_reflns 8702
_refine_ls_number_restraints 2
_refine_ls_restrained_S_all 1.029
_refine_ls_R_factor_all 0.0881
_refine_ls_R_factor_gt 0.0569
_refine_ls_shift/su_max 0.000
_refine_ls_shift/su_mean 0.000
_refine_ls_structure_factor_coef Fsqd
_refine_ls_weighting_details 'W=1/[\S^2^(FO^2^)+(0.0744P)^2^+0.1246P] WHERE P=(FO^2^+2FC^2^)/3'
_refine_ls_weighting_scheme calc
_refine_ls_wR_factor_gt 0.1302
_refine_ls_wR_factor_ref 0.1443
_reflns_number_gt 5714
_reflns_number_total 8702
_reflns_threshold_expression I>2\s(I)
_cod_data_source_file sj5341sup1.cif
_cod_data_source_block I
_cod_database_code 2311166

loop_
_symmetry_equiv_pos_site_id
_symmetry_equiv_pos_as_xyz
1 x,y,z
2 -x,-y,-z

loop_
_atom_site_aniso_label
_atom_site_aniso_U_11
_atom_site_aniso_U_22
_atom_site_aniso_U_33
_atom_site_aniso_U_12
_atom_site_aniso_U_13
_atom_site_aniso_U_23
F1 0.1200(13) 0.0613(8) 0.1456(14) 0.0303(9) 0.0534(11) 0.0465(9)
O1 0.0915(10) 0.0593(8) 0.0553(7) 0.0372(8) 0.0418(7) 0.0201(6)
N1 0.0650(10) 0.0590(9) 0.0493(7) 0.0337(8) 0.0316(7) 0.0251(7)
N2 0.0649(10) 0.0471(8) 0.0495(8) 0.0234(8) 0.0289(7) 0.0182(7)
N3 0.0590(9) 0.0512(8) 0.0618(8) 0.0266(8) 0.0326(7) 0.0230(7)
C1 0.0599(11) 0.0630(11) 0.0557(9) 0.0329(10) 0.0258(8) 0.0317(9)
C2 0.0704(13) 0.0824(14) 0.0676(11) 0.0383(12) 0.0347(10) 0.0452(11)
C3 0.0762(15) 0.0790(15) 0.0914(15) 0.0298(13) 0.0344(12) 0.0554(13)
C4 0.0800(15) 0.0568(12) 0.0924(15) 0.0273(12) 0.0287(12) 0.0370(11)
C5 0.0749(14) 0.0607(12) 0.0730(12) 0.0350(11) 0.0308(11) 0.0288(10)
C6 0.0586(11) 0.0575(10) 0.0565(9) 0.0314(9) 0.0247(8) 0.0270(8)
C7 0.0552(10) 0.0563(10) 0.0493(8) 0.0309(9) 0.0241(8) 0.0237(8)
C8 0.0573(10) 0.0481(9) 0.0465(8) 0.0288(8) 0.0238(8) 0.0177(7)
C9 0.0580(11) 0.0761(13) 0.0534(10) 0.0312(11) 0.0201(9) 0.0232(9)
C10 0.0820(15) 0.0837(15) 0.0470(9) 0.0384(13) 0.0228(10) 0.0234(10)
C11 0.0844(15) 0.0646(12) 0.0539(10) 0.0337(11) 0.0386(10) 0.0196(9)
C12 0.0593(12) 0.0933(16) 0.0709(13) 0.0368(12) 0.0342(11) 0.0236(11)
C13 0.0608(12) 0.0920(15) 0.0512(9) 0.0410(12) 0.0212(9) 0.0226(10)
C14 0.0550(10) 0.0583(10) 0.0462(8) 0.0304(9) 0.0254(7) 0.0252(8)
C15 0.0528(10) 0.0581(10) 0.0469(8) 0.0320(9) 0.0251(7) 0.0224(8)
C16 0.0539(10) 0.0545(10) 0.0623(10) 0.0273(9) 0.0282(8) 0.0275(8)
C17 0.0747(14) 0.0708(13) 0.0549(10) 0.0169(11) 0.0197(10) 0.0295(10)
C18 0.1014(18) 0.0663(13) 0.0631(12) 0.0262(13) 0.0425(12) 0.0231(10)
C19 0.1068(18) 0.0744(14) 0.0788(14) 0.0367(14) 0.0553(14) 0.0397(12)
C20 0.0766(14) 0.0552(11) 0.0834(13) 0.0224(11) 0.0436(12) 0.0310(10)
C21 0.0832(15) 0.0560(11) 0.0819(13) 0.0344(11) 0.0445(12) 0.0323(10)
C22 0.166(3) 0.0908(19) 0.130(2) 0.058(2) 0.108(2) 0.0568(18)
F2 0.0637(8) 0.0726(8) 0.0934(9) 0.0224(7) 0.0195(7) 0.0107(7)
O2 0.0712(9) 0.0612(8) 0.0633(7) 0.0334(7) 0.0345(7) 0.0141(6)
N4 0.0643(10) 0.0611(9) 0.0542(8) 0.0353(8) 0.0347(7) 0.0217(7)
N5 0.0600(10) 0.0581(10) 0.0574(9) 0.0282(9) 0.0224(8) 0.0115(8)
N6 0.0615(10) 0.0671(10) 0.0511(8) 0.0295(9) 0.0185(7) 0.0121(7)
C23 0.0591(11) 0.0580(10) 0.0523(9) 0.0303(9) 0.0301(8) 0.0262(8)
C24 0.0627(12) 0.0732(13) 0.0670(11) 0.0391(11) 0.0382(10) 0.0316(10)
C25 0.0560(12) 0.0743(13) 0.0743(12) 0.0296(11) 0.0304(10) 0.0330(11)
C26 0.0613(12) 0.0613(12) 0.0624(11) 0.0250(10) 0.0218(9) 0.0217(9)
C27 0.0628(12) 0.0591(11) 0.0564(9) 0.0312(10) 0.0289(9) 0.0215(9)
C28 0.0562(10) 0.0550(10) 0.0517(9) 0.0301(9) 0.0297(8) 0.0263(8)
C29 0.0571(11) 0.0533(10) 0.0488(8) 0.0282(9) 0.0280(8) 0.0252(8)
C30 0.0526(10) 0.0512(9) 0.0438(8) 0.0249(8) 0.0232(7) 0.0161(7)
C31 0.0738(13) 0.0611(11) 0.0727(12) 0.0370(11) 0.0381(10) 0.0310(10)
C32 0.0784(15) 0.0675(13) 0.0924(15) 0.0461(12) 0.0401(13) 0.0251(12)
C33 0.0807(15) 0.0965(17) 0.0811(14) 0.0510(14) 0.0527(13) 0.0262(13)
C34 0.0865(16) 0.1159(19) 0.0835(14) 0.0558(15) 0.0595(13) 0.0568(14)
C35 0.0705(13) 0.0786(13) 0.0714(12) 0.0408(11) 0.0435(10) 0.0429(11)
C36 0.0591(11) 0.0551(10) 0.0486(8) 0.0303(9) 0.0306(8) 0.0239(8)
C37 0.0636(11) 0.0583(10) 0.0485(8) 0.0317(9) 0.0310(8) 0.0241(8)
C38 0.0644(12) 0.0696(12) 0.0514(9) 0.0327(11) 0.0206(9) 0.0218(9)
C39 0.0735(14) 0.0701(14) 0.0823(14) 0.0390(12) 0.0305(12) 0.0231(11)
C40 0.0867(17) 0.1039(18) 0.0774(14) 0.0603(16) 0.0352(13) 0.0333(13)
C41 0.0775(16) 0.1055(19) 0.0903(15) 0.0522(15) 0.0395(13) 0.0573(14)
C42 0.0626(14) 0.0847(17) 0.1170(19) 0.0308(13) 0.0188(13) 0.0428(15)
C43 0.0684(15) 0.0888(17) 0.0716(13) 0.0378(13) 0.0089(11) 0.0084(12)
C44 0.104(2) 0.174(3) 0.144(3) 0.077(2) 0.073(2) 0.109(3)

loop_
_atom_site_type_symbol
_atom_site_label
_atom_site_fract_x
_atom_site_fract_y
_atom_site_fract_z
_atom_site_U_iso_or_equiv
_atom_site_thermal_displace_type
_atom_site_calc_flag
_atom_site_refinement_flags
_atom_site_occupancy
F F1 0.33494(17) -0.02996(12) 0.06230(14) 0.1113(7) Uani d . 1.000
O O1 0.68124(14) 0.68746(12) 0.28626(9) 0.0679(5) Uani d . 1.000
N N1 0.52435(14) 0.45358(13) 0.24287(11) 0.0543(5) Uani d . 1.000
N N2 0.70784(16) 0.62496(14) 0.12738(12) 0.0547(5) Uani d . 1.000
N N3 0.78349(15) 0.73959(13) 0.14306(11) 0.0564(5) Uani d . 1.000
C C1 0.46778(18) 0.33259(17) 0.20839(13) 0.0553(6) Uani d . 1.000
C C2 0.3836(2) 0.2633(2) 0.24439(16) 0.0669(7) Uani d . 1.000
C C3 0.3400(2) 0.1422(2) 0.19316(18) 0.0771(9) Uani d . 1.000
C C4 0.3792(2) 0.09106(19) 0.10798(19) 0.0761(8) Uani d . 1.000
C C5 0.4602(2) 0.15512(18) 0.06997(16) 0.0678(7) Uani d . 1.000
C C6 0.50520(18) 0.27986(16) 0.12087(13) 0.0547(6) Uani d . 1.000
C C7 0.58613(17) 0.37471(16) 0.10276(12) 0.0510(5) Uani d . 1.000
C C8 0.64165(17) 0.35989(15) 0.01471(12) 0.0495(5) Uani d . 1.000
C C9 0.56439(19) 0.32276(19) -0.08081(14) 0.0640(7) Uani d . 1.000
C C10 0.6149(2) 0.3174(2) -0.16231(14) 0.0724(8) Uani d . 1.000
C C11 0.7423(2) 0.34579(18) -0.15024(14) 0.0685(7) Uani d . 1.000
C C12 0.8187(2) 0.3774(2) -0.05808(16) 0.0773(8) Uani d . 1.000
C C13 0.7693(2) 0.3848(2) 0.02451(14) 0.0689(7) Uani d . 1.000
C C14 0.59506(17) 0.47922(16) 0.17903(12) 0.0501(5) Uani d . 1.000
C C15 0.66499(16) 0.60585(16) 0.20329(12) 0.0499(5) Uani d . 1.000
C C16 0.81127(17) 0.74851(16) 0.06423(14) 0.0546(6) Uani d . 1.000
C C17 0.7672(2) 0.6516(2) -0.04384(15) 0.0716(7) Uani d . 1.000
C C18 0.8715(3) 0.66082(19) -0.09684(16) 0.0813(8) Uani d . 1.000
C C19 0.9486(3) 0.7848(2) -0.08349(18) 0.0837(9) Uani d . 1.000
C C20 1.0026(2) 0.87295(18) 0.02981(17) 0.0725(7) Uani d . 1.000
C C21 0.8962(2) 0.87190(18) 0.08106(17) 0.0705(8) Uani d . 1.000
C C22 1.0472(3) 0.7915(3) -0.1398(3) 0.1207(14) Uani d . 1.000
F F2 0.95169(12) 1.23386(12) 0.77835(10) 0.0893(5) Uani d . 1.000
O O2 0.39600(13) 0.58695(12) 0.35468(10) 0.0678(5) Uani d . 1.000
N N4 0.62682(15) 0.79327(14) 0.47138(11) 0.0576(5) Uani d . 1.000
N N5 0.28375(16) 0.68606(16) 0.42914(13) 0.0627(6) Uani d . 1.000
N N6 0.16405(16) 0.59508(15) 0.36881(11) 0.0648(5) Uani d . 1.000
C C23 0.72321(18) 0.90083(16) 0.54295(13) 0.0535(6) Uani d . 1.000
C C24 0.85522(19) 0.95099(19) 0.55570(15) 0.0632(7) Uani d . 1.000
C C25 0.9302(2) 1.0619(2) 0.63591(16) 0.0674(7) Uani d . 1.000
C C26 0.8732(2) 1.12177(18) 0.70176(15) 0.0645(7) Uani d . 1.000
C C27 0.74541(18) 1.07482(17) 0.69316(14) 0.0589(6) Uani d . 1.000
C C28 0.66725(17) 0.96119(15) 0.61105(12) 0.0506(6) Uani d . 1.000
C C29 0.53239(17) 0.88540(15) 0.57767(12) 0.0501(6) Uani d . 1.000
C C30 0.43961(16) 0.91430(15) 0.63207(12) 0.0498(5) Uani d . 1.000
C C31 0.4100(2) 1.00510(18) 0.63397(15) 0.0653(7) Uani d . 1.000
C C32 0.3272(2) 1.0345(2) 0.68837(18) 0.0777(8) Uani d . 1.000
C C33 0.2746(2) 0.9750(2) 0.74062(18) 0.0849(9) Uani d . 1.000
C C34 0.3030(2) 0.8843(2) 0.73919(18) 0.0847(10) Uani d . 1.000
C C35 0.3847(2) 0.85356(19) 0.68489(15) 0.0659(7) Uani d . 1.000
C C36 0.51112(17) 0.78338(16) 0.49088(12) 0.0513(6) Uani d . 1.000
C C37 0.39356(18) 0.67621(16) 0.41905(13) 0.0541(6) Uani d . 1.000
C C38 0.06794(19) 0.61469(18) 0.38764(14) 0.0626(6) Uani d . 1.000
C C39 0.0688(2) 0.7241(2) 0.46963(18) 0.0765(8) Uani d . 1.000
C C40 -0.0321(2) 0.6933(2) 0.52374(18) 0.0854(9) Uani d . 1.000
C C41 -0.1642(2) 0.6026(2) 0.45358(19) 0.0816(10) Uani d . 1.000
C C42 -0.1578(2) 0.4916(2) 0.3791(2) 0.0907(10) Uani d . 1.000
C C43 -0.0627(2) 0.5196(2) 0.31960(18) 0.0865(9) Uani d . 1.000
C C44 -0.2606(3) 0.5777(4) 0.5126(3) 0.1196(16) Uani d . 1.000
H H1 0.51700 0.50530 0.29580 0.0650 Uiso c RU 1.000
H H2 0.35810 0.29860 0.30130 0.0800 Uiso c RU 1.000
H H2N 0.688(2) 0.563(2) 0.0781(14) 0.068(6) Uiso d . 1.000
H H3 0.28380 0.09360 0.21520 0.0920 Uiso c RU 1.000
H H5 0.48450 0.11810 0.01300 0.0810 Uiso c RU 1.000
H H9 0.47700 0.30100 -0.09040 0.0770 Uiso c RU 1.000
H H10 0.56190 0.29450 -0.22550 0.0870 Uiso c RU 1.000
H H11 0.77660 0.34350 -0.20470 0.0820 Uiso c RU 1.000
H H12 0.90490 0.39420 -0.05030 0.0930 Uiso c RU 1.000
H H13 0.82280 0.40670 0.08710 0.0830 Uiso c RU 1.000
H H17A 0.69710 0.65430 -0.08270 0.0860 Uiso c RU 1.000
H H17B 0.73410 0.57470 -0.04360 0.0860 Uiso c RU 1.000
H H18A 0.92920 0.63560 -0.07030 0.0980 Uiso c RU 1.000
H H18B 0.83270 0.60620 -0.16950 0.0980 Uiso c RU 1.000
H H19 0.88800 0.80630 -0.11310 0.1000 Uiso c RU 1.000
H H20A 1.05170 0.95280 0.03810 0.0870 Uiso c RU 1.000
H H20B 1.06030 0.85250 0.06290 0.0870 Uiso c RU 1.000
H H21A 0.93390 0.92490 0.15410 0.0850 Uiso c RU 1.000
H H21B 0.84470 0.90180 0.05370 0.0850 Uiso c RU 1.000
H H22A 1.10930 0.77190 -0.11260 0.1450 Uiso c RU 1.000
H H22B 1.08940 0.87120 -0.13210 0.1450 Uiso c RU 1.000
H H22C 1.00660 0.73590 -0.21130 0.1450 Uiso c RU 1.000
H H4 0.63670 0.73980 0.42170 0.0690 Uiso c RU 1.000
H H5N 0.2992(17) 0.750(2) 0.4704(16) 0.067(6) Uiso d . 1.000
H H24 0.89120 0.91000 0.51080 0.0760 Uiso c RU 1.000
H H25 1.01860 1.09750 0.64670 0.0810 Uiso c RU 1.000
H H27 0.71140 1.11640 0.73980 0.0710 Uiso c RU 1.000
H H31 0.44570 1.04670 0.59870 0.0780 Uiso c RU 1.000
H H32 0.30760 1.09540 0.68900 0.0930 Uiso c RU 1.000
H H33 0.21960 0.99550 0.77720 0.1020 Uiso c RU 1.000
H H34 0.26700 0.84340 0.77490 0.1020 Uiso c RU 1.000
H H35 0.40290 0.79170 0.68390 0.0790 Uiso c RU 1.000
H H39A 0.05350 0.77160 0.43910 0.0920 Uiso c RU 1.000
H H39B 0.15300 0.77220 0.51960 0.0920 Uiso c RU 1.000
H H40A -0.00490 0.66310 0.56740 0.1020 Uiso c RU 1.000
H H40B -0.03670 0.76600 0.56770 0.1020 Uiso c RU 1.000
H H41 -0.19180 0.63690 0.41320 0.0980 Uiso c RU 1.000
H H42A -0.24240 0.43520 0.33140 0.1090 Uiso c RU 1.000
H H42B -0.13290 0.45420 0.41660 0.1090 Uiso c RU 1.000
H H43A -0.05610 0.44730 0.27760 0.1040 Uiso c RU 1.000
H H43B -0.09490 0.54540 0.27410 0.1040 Uiso c RU 1.000
H H44A -0.26420 0.65070 0.55500 0.1440 Uiso c RU 1.000
H H44B -0.23490 0.54640 0.55490 0.1440 Uiso c RU 1.000
H H44C -0.34390 0.52030 0.46520 0.1440 Uiso c RU 1.000

loop_
_atom_type_symbol
_atom_type_description
_atom_type_scat_dispersion_real
_atom_type_scat_dispersion_imag
_atom_type_scat_source
C C 0.0033 0.0016 ' International Tables Vol C Tables 4.2.6.8 and 6.1.1.4'
H H 0.0000 0.0000 ' International Tables Vol C Tables 4.2.6.8 and 6.1.1.4'
F F 0.0171 0.0103 ' International Tables Vol C Tables 4.2.6.8 and 6.1.1.4'
N N 0.0061 0.0033 ' International Tables Vol C Tables 4.2.6.8 and 6.1.1.4'
O O 0.0106 0.0060 ' International Tables Vol C Tables 4.2.6.8 and 6.1.1.4'

loop_
_exptl_crystal_face_index_h
_exptl_crystal_face_index_k
_exptl_crystal_face_index_l
_exptl_crystal_face_perp_dist
-5 2 -3 0.1730
5 0 1 0.1710
-1 4 1 0.2780
1 -6 0 0.2650
1 4 -8 0.3540
-1 -3 9 0.3340
-1 -3 -1 0.2220
2 5 -3 0.3540
-1 -2 -4 0.2460
3 -5 -5 0.2910
-2 2 1 0.2730
-2 5 -1 0.3100
5 -6 0 0.3100
8 -4 -3 0.3160
5 -1 1 0.1700
3 2 1 0.2050
-2 -2 7 0.3080
-7 -3 9 0.2880
-5 2 0 0.2120
0 -3 -1 0.2110

loop_
_geom_angle_atom_site_label_1
_geom_angle_atom_site_label_2
_geom_angle_atom_site_label_3
_geom_angle
_geom_angle_publ_flag
C1 N1 C14 108.92(16) no
N3 N2 C15 120.98(16) no
N2 N3 C16 115.91(16) no
C1 N1 H1 126.00 no
C14 N1 H1 126.00 no
N3 N2 H2N 128.4(19) no
C15 N2 H2N 110.5(18) no
C23 N4 C36 109.59(16) no
N6 N5 C37 122.72(18) no
N5 N6 C38 116.56(18) no
C36 N4 H4 125.00 no
C23 N4 H4 125.00 no
C37 N5 H5N 110.4(17) no
N6 N5 H5N 126.8(17) no
N1 C1 C6 107.95(18) no
N1 C1 C2 130.44(19) no
C2 C1 C6 121.6(2) no
C1 C2 C3 117.7(2) no
C2 C3 C4 120.3(2) no
F1 C4 C3 117.2(2) no
F1 C4 C5 118.9(2) no
C3 C4 C5 123.9(2) no
C4 C5 C6 116.8(2) no
C5 C6 C7 133.18(19) no
C1 C6 C5 119.7(2) no
C1 C6 C7 107.12(18) no
C6 C7 C8 125.71(17) no
C8 C7 C14 127.95(19) no
C6 C7 C14 106.25(17) no
C7 C8 C13 122.73(16) no
C9 C8 C13 117.73(18) no
C7 C8 C9 119.52(19) no
C8 C9 C10 121.1(2) no
C9 C10 C11 120.20(19) no
C10 C11 C12 119.6(2) no
C11 C12 C13 120.6(2) no
C8 C13 C12 120.69(19) no
N1 C14 C7 109.76(18) no
N1 C14 C15 117.64(16) no
C7 C14 C15 132.59(18) no
O1 C15 C14 121.94(17) no
N2 C15 C14 115.28(16) no
O1 C15 N2 122.8(2) no
N3 C16 C21 116.31(18) no
C17 C16 C21 115.47(19) no
N3 C16 C17 128.2(2) no
C16 C17 C18 113.6(2) no
C17 C18 C19 113.8(2) no
C18 C19 C22 113.2(3) no
C20 C19 C22 113.5(3) no
C18 C19 C20 109.6(2) no
C19 C20 C21 111.3(2) no
C16 C21 C20 111.7(2) no
C3 C2 H2 121.00 no
C1 C2 H2 121.00 no
C4 C3 H3 120.00 no
C2 C3 H3 120.00 no
C6 C5 H5 122.00 no
C4 C5 H5 122.00 no
C8 C9 H9 119.00 no
C10 C9 H9 119.00 no
C9 C10 H10 120.00 no
C11 C10 H10 120.00 no
C12 C11 H11 120.00 no
C10 C11 H11 120.00 no
C13 C12 H12 120.00 no
C11 C12 H12 120.00 no
C12 C13 H13 120.00 no
C8 C13 H13 120.00 no
C18 C17 H17A 109.00 no
H17A C17 H17B 108.00 no
C16 C17 H17B 109.00 no
C18 C17 H17B 109.00 no
C16 C17 H17A 109.00 no
C17 C18 H18A 109.00 no
C17 C18 H18B 109.00 no
C19 C18 H18A 109.00 no
H18A C18 H18B 108.00 no
C19 C18 H18B 109.00 no
C20 C19 H19 107.00 no
C18 C19 H19 107.00 no
C22 C19 H19 107.00 no
H20A C20 H20B 108.00 no
C19 C20 H20A 109.00 no
C19 C20 H20B 109.00 no
C21 C20 H20A 109.00 no
C21 C20 H20B 109.00 no
C16 C21 H21A 109.00 no
C16 C21 H21B 109.00 no
C20 C21 H21A 109.00 no
C20 C21 H21B 109.00 no
H21A C21 H21B 108.00 no
C19 C22 H22A 110.00 no
C19 C22 H22B 109.00 no
H22A C22 H22C 110.00 no
C19 C22 H22C 109.00 no
H22A C22 H22B 109.00 no
H22B C22 H22C 109.00 no
N4 C23 C24 130.90(19) no
N4 C23 C28 107.45(19) no
C24 C23 C28 121.65(18) no
C23 C24 C25 118.2(2) no
C24 C25 C26 119.6(2) no
F2 C26 C27 118.9(2) no
C25 C26 C27 123.9(2) no
F2 C26 C25 117.2(2) no
C26 C27 C28 117.09(19) no
C27 C28 C29 132.93(19) no
C23 C28 C29 107.56(16) no
C23 C28 C27 119.52(19) no
C28 C29 C36 106.29(18) no
C30 C29 C36 129.37(19) no
C28 C29 C30 124.30(16) no
C29 C30 C31 120.77(18) no
C29 C30 C35 120.51(19) no
C31 C30 C35 118.7(2) no
C30 C31 C32 120.3(2) no
C31 C32 C33 120.6(2) no
C32 C33 C34 119.7(2) no
C33 C34 C35 120.4(2) no
C30 C35 C34 120.4(2) no
N4 C36 C29 109.11(17) no
N4 C36 C37 118.25(16) no
C29 C36 C37 132.6(2) no
N5 C37 C36 114.19(18) no
O2 C37 N5 123.4(2) no
O2 C37 C36 122.4(2) no
N6 C38 C43 117.47(19) no
C39 C38 C43 114.5(2) no
N6 C38 C39 128.0(2) no
C38 C39 C40 112.2(2) no
C39 C40 C41 114.7(2) no
C40 C41 C42 109.5(2) no
C42 C41 C44 113.5(3) no
C40 C41 C44 111.9(2) no
C41 C42 C43 112.0(2) no
C38 C43 C42 112.8(2) no
C23 C24 H24 121.00 no
C25 C24 H24 121.00 no
C24 C25 H25 120.00 no
C26 C25 H25 120.00 no
C26 C27 H27 121.00 no
C28 C27 H27 121.00 no
C30 C31 H31 120.00 no
C32 C31 H31 120.00 no
C31 C32 H32 120.00 no
C33 C32 H32 120.00 no
C32 C33 H33 120.00 no
C34 C33 H33 120.00 no
C33 C34 H34 120.00 no
C35 C34 H34 120.00 no
C30 C35 H35 120.00 no
C34 C35 H35 120.00 no
C38 C39 H39A 109.00 no
C38 C39 H39B 109.00 no
C40 C39 H39A 109.00 no
C40 C39 H39B 109.00 no
H39A C39 H39B 108.00 no
C39 C40 H40A 109.00 no
C39 C40 H40B 109.00 no
C41 C40 H40A 109.00 no
C41 C40 H40B 109.00 no
H40A C40 H40B 108.00 no
C40 C41 H41 107.00 no
C42 C41 H41 107.00 no
C44 C41 H41 107.00 no
C41 C42 H42A 109.00 no
C41 C42 H42B 109.00 no
C43 C42 H42A 109.00 no
C43 C42 H42B 109.00 no
H42A C42 H42B 108.00 no
C38 C43 H43A 109.00 no
C38 C43 H43B 109.00 no
C42 C43 H43A 109.00 no
C42 C43 H43B 109.00 no
H43A C43 H43B 108.00 no
C41 C44 H44A 109.00 no
C41 C44 H44B 110.00 no
C41 C44 H44C 109.00 no
H44A C44 H44B 110.00 no
H44A C44 H44C 109.00 no
H44B C44 H44C 109.00 no

loop_
_geom_bond_atom_site_label_1
_geom_bond_atom_site_label_2
_geom_bond_distance
_geom_bond_publ_flag
F1 C4 1.361(3) no
F2 C26 1.361(3) no
O1 C15 1.225(2) no
O2 C37 1.224(2) no
N1 C1 1.366(3) no
N1 C14 1.378(3) no
N2 C15 1.350(3) no
N2 N3 1.385(3) no
N3 C16 1.279(3) no
N1 H1 0.8600 no
N2 H2N 0.80(2) no
N4 C36 1.379(3) no
N4 C23 1.364(3) no
N5 N6 1.376(3) no
N5 C37 1.352(3) no
N6 C38 1.276(3) no
N4 H4 0.8600 no
N5 H5N 0.78(2) no
C1 C6 1.413(3) no
C1 C2 1.397(3) no
C2 C3 1.364(4) no
C3 C4 1.394(3) no
C4 C5 1.361(4) no
C5 C6 1.404(3) no
C6 C7 1.431(3) no
C7 C8 1.489(3) no
C7 C14 1.380(3) no
C8 C9 1.382(3) no
C8 C13 1.379(3) no
C9 C10 1.383(3) no
C10 C11 1.365(4) no
C11 C12 1.359(3) no
C12 C13 1.387(3) no
C14 C15 1.473(3) no
C16 C21 1.500(3) no
C16 C17 1.496(3) no
C17 C18 1.507(4) no
C18 C19 1.506(4) no
C19 C22 1.485(5) no
C19 C20 1.516(3) no
C20 C21 1.518(3) no
C2 H2 0.9300 no
C3 H3 0.9300 no
C5 H5 0.9300 no
C9 H9 0.9300 no
C10 H10 0.9300 no
C11 H11 0.9300 no
C12 H12 0.9300 no
C13 H13 0.9300 no
C17 H17B 0.9700 no
C17 H17A 0.9700 no
C18 H18A 0.9700 no
C18 H18B 0.9700 no
C19 H19 0.9800 no
C20 H20B 0.9700 no
C20 H20A 0.9700 no
C21 H21B 0.9700 no
C21 H21A 0.9700 no
C22 H22A 0.9600 no
C22 H22B 0.9600 no
C22 H22C 0.9600 no
C23 C24 1.395(3) no
C23 C28 1.410(3) no
C24 C25 1.365(3) no
C25 C26 1.399(3) no
C26 C27 1.360(3) no
C27 C28 1.400(3) no
C28 C29 1.427(3) no
C29 C30 1.488(3) no
C29 C36 1.384(3) no
C30 C31 1.384(3) no
C30 C35 1.384(3) no
C31 C32 1.389(3) no
C32 C33 1.358(4) no
C33 C34 1.376(4) no
C34 C35 1.383(3) no
C36 C37 1.469(3) no
C38 C43 1.494(3) no
C38 C39 1.499(3) no
C39 C40 1.515(4) no
C40 C41 1.501(4) no
C41 C42 1.511(4) no
C41 C44 1.515(5) no
C42 C43 1.517(4) no
C24 H24 0.9300 no
C25 H25 0.9300 no
C27 H27 0.9300 no
C31 H31 0.9300 no
C32 H32 0.9300 no
C33 H33 0.9300 no
C34 H34 0.9300 no
C35 H35 0.9300 no
C39 H39A 0.9700 no
C39 H39B 0.9700 no
C40 H40A 0.9700 no
C40 H40B 0.9700 no
C41 H41 0.9800 no
C42 H42A 0.9700 no
C42 H42B 0.9700 no
C43 H43A 0.9700 no
C43 H43B 0.9700 no
C44 H44A 0.9600 no
C44 H44B 0.9600 no
C44 H44C 0.9600 no

loop_
_geom_hbond_atom_site_label_D
_geom_hbond_atom_site_label_H
_geom_hbond_atom_site_label_A
_geom_hbond_site_symmetry_A
_geom_hbond_distance_DH
_geom_hbond_distance_HA
_geom_hbond_distance_DA
_geom_hbond_angle_DHA
_geom_hbond_publ_flag
N1 H1 O2 . 0.86 2.15 2.895(2) 145 yes
N4 H4 O1 . 0.86 2.04 2.811(2) 149 yes
C17 H17B N2 . 0.97 2.43 2.811(3) 103 no
C39 H39B N5 . 0.97 2.44 2.814(3) 102 no
C17 H17A Cg1 2_665 0.97 2.66 3.594(3) 163 yes
C17 H17B Cg3 1_555 0.97 2.74 3.685(3) 164 yes
C31 H31 Cg6 2_676 0.93 2.87 3.658(2) 144 yes
C35 H35 Cg2 2_666 0.93 2.96 3.627(3) 130 yes
C39 H39B Cg8 1_555 0.97 2.72 3.667(3) 164 yes
C42 H42A Cg1 1_455 0.97 2.99 3.848(3) 148 yes

loop_
_geom_torsion_atom_site_label_1
_geom_torsion_atom_site_label_2
_geom_torsion_atom_site_label_3
_geom_torsion_atom_site_label_4
_geom_torsion
_geom_torsion_publ_flag
C1 N1 C14 C15 -179.61(17) no
C14 N1 C1 C2 -177.1(2) no
C14 N1 C1 C6 0.9(2) no
C1 N1 C14 C7 -0.6(2) no
C15 N2 N3 C16 -175.2(2) no
N3 N2 C15 O1 6.0(3) no
N3 N2 C15 C14 -174.92(18) no
N2 N3 C16 C21 -178.36(19) no
N2 N3 C16 C17 3.3(3) no
C23 N4 C36 C37 176.82(18) no
C23 N4 C36 C29 -1.0(2) no
C36 N4 C23 C28 0.6(2) no
C36 N4 C23 C24 179.6(2) no
C37 N5 N6 C38 178.4(2) no
N6 N5 C37 O2 1.3(3) no
N6 N5 C37 C36 -179.95(17) no
N5 N6 C38 C39 -1.7(3) no
N5 N6 C38 C43 176.9(2) no
C2 C1 C6 C5 -1.9(3) no
N1 C1 C6 C5 179.92(19) no
N1 C1 C2 C3 178.9(2) no
C6 C1 C2 C3 1.2(3) no
C2 C1 C6 C7 177.4(2) no
N1 C1 C6 C7 -0.8(2) no
C1 C2 C3 C4 0.0(4) no
C2 C3 C4 C5 -0.5(4) no
C2 C3 C4 F1 178.2(2) no
C3 C4 C5 C6 -0.2(4) no
F1 C4 C5 C6 -178.8(2) no
C4 C5 C6 C1 1.3(3) no
C4 C5 C6 C7 -177.8(2) no
C5 C6 C7 C8 2.9(4) no
C5 C6 C7 C14 179.6(2) no
C1 C6 C7 C8 -176.27(19) no
C1 C6 C7 C14 0.4(2) no
C6 C7 C8 C13 -105.2(3) no
C14 C7 C8 C13 78.9(3) no
C6 C7 C14 C15 178.9(2) no
C6 C7 C14 N1 0.1(2) no
C6 C7 C8 C9 76.6(3) no
C8 C7 C14 C15 -4.5(4) no
C14 C7 C8 C9 -99.4(3) no
C8 C7 C14 N1 176.70(19) no
C9 C8 C13 C12 2.6(4) no
C7 C8 C13 C12 -175.6(2) no
C7 C8 C9 C10 174.7(2) no
C13 C8 C9 C10 -3.7(4) no
C8 C9 C10 C11 1.8(4) no
C9 C10 C11 C12 1.1(4) no
C10 C11 C12 C13 -2.1(4) no
C11 C12 C13 C8 0.2(4) no
N1 C14 C15 O1 13.7(3) no
C7 C14 C15 N2 15.9(3) no
C7 C14 C15 O1 -165.0(2) no
N1 C14 C15 N2 -165.41(18) no
N3 C16 C21 C20 134.3(2) no
C17 C16 C21 C20 -47.1(3) no
N3 C16 C17 C18 -138.7(3) no
C21 C16 C17 C18 42.9(3) no
C16 C17 C18 C19 -46.9(3) no
C17 C18 C19 C22 -177.5(2) no
C17 C18 C19 C20 54.7(3) no
C18 C19 C20 C21 -58.6(3) no
C22 C19 C20 C21 173.7(3) no
C19 C20 C21 C16 55.0(3) no
C24 C23 C28 C29 -179.1(2) no
N4 C23 C24 C25 -179.6(2) no
C28 C23 C24 C25 -0.7(3) no
N4 C23 C28 C29 0.0(2) no
C24 C23 C28 C27 0.6(3) no
N4 C23 C28 C27 179.71(18) no
C23 C24 C25 C26 -0.5(4) no
C24 C25 C26 F2 -177.7(2) no
C24 C25 C26 C27 2.0(4) no
C25 C26 C27 C28 -2.1(3) no
F2 C26 C27 C28 177.62(19) no
C26 C27 C28 C29 -179.6(2) no
C26 C27 C28 C23 0.8(3) no
C27 C28 C29 C30 -2.5(4) no
C23 C28 C29 C36 -0.6(2) no
C27 C28 C29 C36 179.8(2) no
C23 C28 C29 C30 177.10(18) no
C28 C29 C36 N4 1.0(2) no
C28 C29 C30 C31 69.5(3) no
C28 C29 C36 C37 -176.4(2) no
C30 C29 C36 N4 -176.60(19) no
C36 C29 C30 C35 69.0(3) no
C36 C29 C30 C31 -113.3(2) no
C30 C29 C36 C37 6.1(4) no
C28 C29 C30 C35 -108.2(2) no
C31 C30 C35 C34 -0.7(3) no
C29 C30 C35 C34 177.08(19) no
C29 C30 C31 C32 -177.44(19) no
C35 C30 C31 C32 0.3(3) no
C30 C31 C32 C33 0.2(3) no
C31 C32 C33 C34 -0.4(4) no
C32 C33 C34 C35 0.0(4) no
C33 C34 C35 C30 0.5(3) no
N4 C36 C37 N5 -164.94(19) no
C29 C36 C37 O2 -169.0(2) no
C29 C36 C37 N5 12.2(3) no
N4 C36 C37 O2 13.8(3) no
N6 C38 C39 C40 -136.0(2) no
C43 C38 C39 C40 45.4(3) no
N6 C38 C43 C42 132.9(2) no
C39 C38 C43 C42 -48.3(3) no
C38 C39 C40 C41 -49.3(3) no
C39 C40 C41 C42 54.3(3) no
C39 C40 C41 C44 -179.0(3) no
C40 C41 C42 C43 -55.5(3) no
C44 C41 C42 C43 178.6(2) no
C41 C42 C43 C38 53.5(3) no
